data_4071734
loop_
_publ_author_name
'Mirebeau, Jean-Hugues'
'Le Bideau, Franck'
'Marrot, J\'er\^ome'
'Jaouen, G\'erard'

_publ_contact_author
;
      Dr F. Le Bideau
      Laboratoire de Chimie et Biochimie des Complexes Mol\'eculaire
      UMR CNRS 7576
      Ecole Nationale Sup\'erieure de Chimie de Paris
      11 rue Pierre et Marie Curie
      75231 Paris Cedex 05
      France
;
_publ_section_title
;
 Synthesis of Rhenium Carbonyl Complexes Bearing Substituted Pyrrolyl
 Ligands
;
_journal_issue 13
_journal_name_full Organometallics
_journal_page_first 2911
_journal_paper_doi 10.1021/om800348a
_journal_volume 27
_journal_year 2008
_chemical_formula_sum 'C9 H4 N O5 Re'
_chemical_formula_weight 392.33
_chemical_name_systematic
; 
 ? 
;
_space_group_IT_number 14
_symmetry_cell_setting monoclinic
_symmetry_space_group_name_Hall '-P 2ybc'
_symmetry_space_group_name_H-M 'P 1 21/c 1'
_atom_sites_solution_hydrogens geom
_atom_sites_solution_primary direct
_atom_sites_solution_secondary difmap
_audit_creation_method SHELXL-97
_cell_angle_alpha 90.00
_cell_angle_beta 93.551(2)
_cell_angle_gamma 90.00
_cell_formula_units_Z 4
_cell_length_a 5.7900(2)
_cell_length_b 10.7142(3)
_cell_length_c 16.4602(5)
_cell_measurement_reflns_used 5363
_cell_measurement_temperature 100(2)
_cell_measurement_theta_max 30.01
_cell_measurement_theta_min 3.53
_cell_volume 1019.15(5)
_computing_cell_refinement 'Bruker APEX2'
_computing_data_collection 'Bruker APEX2'
_computing_data_reduction 'Bruker SAINT'
_computing_molecular_graphics 'Bruker SHELXTL'
_computing_publication_material 'Bruker SHELXTL'
_computing_structure_refinement 'SHELXL-97 (Sheldrick, 1997)'
_computing_structure_solution 'SHELXS-97 (Sheldrick, 1990)'
_diffrn_ambient_temperature 100(2)
_diffrn_detector_area_resol_mean 512x512
_diffrn_measured_fraction_theta_full 0.981
_diffrn_measured_fraction_theta_max 0.981
_diffrn_measurement_device_type 'CCD area detector'
_diffrn_measurement_method 'phi and omega scans'
_diffrn_radiation_monochromator graphite
_diffrn_radiation_source 'fine-focus sealed tube'
_diffrn_radiation_type MoK\a
_diffrn_radiation_wavelength 0.71073
_diffrn_reflns_av_R_equivalents 0.0363
_diffrn_reflns_av_sigmaI/netI 0.0345
_diffrn_reflns_limit_h_max 8
_diffrn_reflns_limit_h_min -8
_diffrn_reflns_limit_k_max 14
_diffrn_reflns_limit_k_min -15
_diffrn_reflns_limit_l_max 19
_diffrn_reflns_limit_l_min -23
_diffrn_reflns_number 10937
_diffrn_reflns_theta_full 30.01
_diffrn_reflns_theta_max 30.01
_diffrn_reflns_theta_min 2.27
_exptl_absorpt_coefficient_mu 11.927
_exptl_absorpt_correction_T_max 0.8900
_exptl_absorpt_correction_T_min 0.1620
_exptl_absorpt_correction_type multi-scan
_exptl_absorpt_process_details 'SADABS (Sheldrick, V2.10)'
_exptl_crystal_colour colorless
_exptl_crystal_density_diffrn 2.557
_exptl_crystal_density_method 'not measured'
_exptl_crystal_description platelet
_exptl_crystal_F_000 720
_exptl_crystal_size_max 0.24
_exptl_crystal_size_mid 0.12
_exptl_crystal_size_min 0.01
_refine_diff_density_max 0.901
_refine_diff_density_min -0.864
_refine_diff_density_rms 0.242
_refine_ls_extinction_method none
_refine_ls_goodness_of_fit_ref 1.178
_refine_ls_hydrogen_treatment constr
_refine_ls_matrix_type full
_refine_ls_number_parameters 145
_refine_ls_number_reflns 2910
_refine_ls_number_restraints 0
_refine_ls_restrained_S_all 1.178
_refine_ls_R_factor_all 0.0263
_refine_ls_R_factor_gt 0.0194
_refine_ls_shift/su_max 0.001
_refine_ls_shift/su_mean 0.000
_refine_ls_structure_factor_coef Fsqd
_refine_ls_weighting_details 'calc w=1/[\s^2^(Fo^2^)+(0.0313P)^2^+1.3493P] where P=(Fo^2^+2Fc^2^)/3'
_refine_ls_weighting_scheme calc
_refine_ls_wR_factor_gt 0.0467
_refine_ls_wR_factor_ref 0.0702
_reflns_number_gt 2508
_reflns_number_total 2910
_reflns_threshold_expression >2sigma(I)
_cod_data_source_file om800348a-file002.cif
_cod_data_source_block 12c
_cod_depositor_comments
;
The following automatic conversions were performed:

'_symmetry_cell_setting' value 'Monoclinic' changed to 'monoclinic'
according to /home/saulius/struct/CIF-dictionaries/cif_core.dic
dictionary named 'cif_core.dic' version 2.4.1 from 2010-06-29.

Automatic conversion script
Id: cif_fix_values 1715 2011-07-08 13:25:40Z adriana 
;
_cod_original_sg_symbol_H-M P2(1)/c
_cod_database_code 4071734

loop_
_symmetry_equiv_pos_as_xyz
'x, y, z'
'-x, y+1/2, -z+1/2'
'-x, -y, -z'
'x, -y-1/2, z-1/2'

loop_
_atom_site_label
_atom_site_type_symbol
_atom_site_fract_x
_atom_site_fract_y
_atom_site_fract_z
_atom_site_U_iso_or_equiv
_atom_site_adp_type
_atom_site_occupancy
_atom_site_symmetry_multiplicity
_atom_site_calc_flag
_atom_site_refinement_flags
Re Re 0.42291(3) 0.349218(14) 0.161346(10) 0.01049(7) Uani 1 1 d .
C1 C 0.2467(8) 0.5104(4) 0.1585(3) 0.0143(8) Uani 1 1 d .
O1 O 0.1580(6) 0.6042(3) 0.1532(2) 0.0240(8) Uani 1 1 d .
C2 C 0.2280(8) 0.2875(4) 0.0691(3) 0.0155(9) Uani 1 1 d .
O2 O 0.1094(6) 0.2508(3) 0.0165(2) 0.0211(7) Uani 1 1 d .
C3 C 0.6296(8) 0.4279(4) 0.0905(3) 0.0151(9) Uani 1 1 d .
O3 O 0.7546(6) 0.4755(3) 0.0487(2) 0.0232(8) Uani 1 1 d .
C4 C 0.6279(8) 0.1968(4) 0.1595(3) 0.0146(8) Uani 1 1 d .
O4 O 0.7532(6) 0.1167(3) 0.1532(2) 0.0220(7) Uani 1 1 d .
N5 N 0.5857(7) 0.3993(3) 0.2779(2) 0.0133(7) Uani 1 1 d .
O6 O 0.2035(5) 0.2646(3) 0.24846(19) 0.0151(6) Uani 1 1 d .
C7 C 0.2744(8) 0.2828(4) 0.3229(3) 0.0164(9) Uani 1 1 d .
H7 H 0.1890 0.2487 0.3651 0.020 Uiso 1 1 calc R
C8 C 0.4735(8) 0.3512(4) 0.3431(3) 0.0132(8) Uani 1 1 d .
C9 C 0.5933(9) 0.3869(4) 0.4165(3) 0.0184(9) Uani 1 1 d .
H9 H 0.5540 0.3662 0.4700 0.022 Uiso 1 1 calc R
C10 C 0.7793(8) 0.4578(5) 0.3952(3) 0.0197(9) Uani 1 1 d .
H10 H 0.8934 0.4953 0.4313 0.024 Uiso 1 1 calc R
C11 C 0.7669(8) 0.4636(4) 0.3095(3) 0.0153(9) Uani 1 1 d .
H11 H 0.8735 0.5075 0.2784 0.018 Uiso 1 1 calc R

loop_
_atom_site_aniso_label
_atom_site_aniso_U_11
_atom_site_aniso_U_22
_atom_site_aniso_U_33
_atom_site_aniso_U_23
_atom_site_aniso_U_13
_atom_site_aniso_U_12
Re 0.01056(10) 0.01159(9) 0.00932(11) 0.00020(5) 0.00052(7) 0.00059(6)
C1 0.013(2) 0.0167(19) 0.013(2) -0.0007(15) -0.0001(17) -0.0012(16)
O1 0.0254(19) 0.0180(17) 0.028(2) -0.0004(14) 0.0012(16) 0.0072(14)
C2 0.017(2) 0.015(2) 0.014(2) -0.0001(15) 0.0015(18) 0.0007(16)
O2 0.0231(18) 0.0235(17) 0.0159(17) -0.0021(13) -0.0036(14) -0.0017(14)
C3 0.014(2) 0.018(2) 0.012(2) -0.0003(16) -0.0032(17) 0.0030(16)
O3 0.0170(17) 0.0287(19) 0.024(2) 0.0074(14) 0.0038(14) -0.0011(14)
C4 0.016(2) 0.0160(19) 0.012(2) 0.0005(16) 0.0004(17) -0.0021(17)
O4 0.0193(18) 0.0170(15) 0.030(2) -0.0007(14) 0.0020(15) 0.0042(13)
N5 0.0136(19) 0.0131(17) 0.0131(19) 0.0003(13) 0.0004(15) 0.0007(13)
O6 0.0141(15) 0.0180(15) 0.0133(17) -0.0009(12) 0.0015(12) -0.0039(12)
C7 0.018(2) 0.015(2) 0.016(2) 0.0006(16) 0.0048(18) -0.0024(16)
C8 0.012(2) 0.017(2) 0.011(2) -0.0001(15) 0.0026(17) 0.0011(15)
C9 0.026(3) 0.018(2) 0.011(2) 0.0010(16) -0.0014(19) -0.0035(18)
C10 0.019(2) 0.023(2) 0.016(2) -0.0001(18) -0.0050(18) -0.0020(19)
C11 0.014(2) 0.0156(19) 0.017(2) 0.0013(16) 0.0011(17) -0.0024(16)

loop_
_atom_type_symbol
_atom_type_description
_atom_type_scat_dispersion_real
_atom_type_scat_dispersion_imag
_atom_type_scat_source
C C 0.0033 0.0016 'International Tables Vol C Tables 4.2.6.8 and 6.1.1.4'
H H 0.0000 0.0000 'International Tables Vol C Tables 4.2.6.8 and 6.1.1.4'
N N 0.0061 0.0033 'International Tables Vol C Tables 4.2.6.8 and 6.1.1.4'
O O 0.0106 0.0060 'International Tables Vol C Tables 4.2.6.8 and 6.1.1.4'
Re Re -1.0185 7.2310 'International Tables Vol C Tables 4.2.6.8 and 6.1.1.4'

loop_
_geom_angle_atom_site_label_1
_geom_angle_atom_site_label_2
_geom_angle_atom_site_label_3
_geom_angle
C3 Re C2 91.65(19)
C3 Re C1 86.74(18)
C2 Re C1 90.26(18)
C3 Re C4 87.52(18)
C2 Re C4 91.52(18)
C1 Re C4 174.04(18)
C3 Re N5 100.19(17)
C2 Re N5 168.16(17)
C1 Re N5 90.00(17)
C4 Re N5 89.41(16)
C3 Re O6 176.15(15)
C2 Re O6 92.20(16)
C1 Re O6 93.27(15)
C4 Re O6 92.34(15)
N5 Re O6 75.96(13)
O1 C1 Re 175.2(4)
O2 C2 Re 178.2(4)
O3 C3 Re 179.3(4)
O4 C4 Re 173.8(4)
C11 N5 C8 106.5(4)
C11 N5 Re 140.1(3)
C8 N5 Re 113.4(3)
C7 O6 Re 113.7(3)
O6 C7 C8 121.4(4)
O6 C7 H7 119.3
C8 C7 H7 119.3
N5 C8 C7 115.6(4)
N5 C8 C9 109.5(4)
C7 C8 C9 134.9(4)
C10 C9 C8 106.4(4)
C10 C9 H9 126.8
C8 C9 H9 126.8
C9 C10 C11 106.6(4)
C9 C10 H10 126.7
C11 C10 H10 126.7
N5 C11 C10 111.0(4)
N5 C11 H11 124.5
C10 C11 H11 124.5

loop_
_geom_bond_atom_site_label_1
_geom_bond_atom_site_label_2
_geom_bond_distance
Re C3 1.917(5)
Re C2 1.950(5)
Re C1 2.005(4)
Re C4 2.020(5)
Re N5 2.152(4)
Re O6 2.172(3)
C1 O1 1.130(5)
C2 O2 1.141(6)
C3 O3 1.149(6)
C4 O4 1.133(6)
N5 C11 1.334(6)
N5 C8 1.388(6)
O6 C7 1.283(6)
C7 C8 1.389(6)
C7 H7 0.9500
C8 C9 1.408(7)
C9 C10 1.380(7)
C9 H9 0.9500
C10 C11 1.409(7)
C10 H10 0.9500
C11 H11 0.9500
